data_4086337
loop_
_publ_author_name
'Chu, Terry'
'Boyko, Yaroslav'
'Korobkov, Ilia'
'Nikonov, Georgii I.'

_publ_section_title
;
 Transition Metal-like Oxidative Addition of C--F and C--O Bonds to an
 Aluminum(I) Center
;
_journal_issue 22
_journal_name_full Organometallics
_journal_page_first 5363
_journal_paper_doi 10.1021/acs.organomet.5b00793
_journal_volume 34
_journal_year 2015
_chemical_formula_sum 'C35 H52 Al F N2'
_chemical_formula_weight 546.76
_space_group_crystal_system monoclinic
_space_group_IT_number 11
_space_group_name_Hall '-P 2yb'
_space_group_name_H-M_alt 'P 1 21/m 1'
_symmetry_space_group_name_Hall '-P 2yb'
_symmetry_space_group_name_H-M 'P 1 21/m 1'
_atom_sites_solution_hydrogens geom
_audit_creation_method SHELXL-2014/7
_cell_angle_alpha 90
_cell_angle_beta 114.2542(17)
_cell_angle_gamma 90
_cell_formula_units_Z 2
_cell_length_a 8.9145(6)
_cell_length_b 19.8791(12)
_cell_length_c 10.0955(6)
_cell_measurement_reflns_used 8024
_cell_measurement_temperature 200(2)
_cell_measurement_theta_max 28.35
_cell_measurement_theta_min 2.21
_cell_volume 1631.13(18)
_computing_cell_refinement 'APEX II, Bruker (2009)'
_computing_data_collection 'APEX II, Bruker (2009)'
_computing_data_reduction 'XPREP, Bruker (2009)'
_computing_molecular_graphics 'SHELXTL, Bruker (2004)'
_computing_publication_material 'SHELXTL, Bruker (2004)'
_computing_structure_refinement 'SHELXL-2014/7 (Sheldrick, 2014)'
_computing_structure_solution 'SHELXS-03 (Sheldrick, 2003)'
_diffrn_ambient_temperature 200(2)
_diffrn_measured_fraction_theta_full 0.996
_diffrn_measured_fraction_theta_max 0.995
_diffrn_measurement_device_type 'Bruker APEX-II CCD'
_diffrn_measurement_method '\f and \w scans'
_diffrn_radiation_type MoK\a
_diffrn_radiation_wavelength 0.71073
_diffrn_reflns_av_R_equivalents 0.0154
_diffrn_reflns_av_unetI/netI 0.0158
_diffrn_reflns_laue_measured_fraction_full 0.996
_diffrn_reflns_laue_measured_fraction_max 0.995
_diffrn_reflns_limit_h_max 5
_diffrn_reflns_limit_h_min -11
_diffrn_reflns_limit_k_max 24
_diffrn_reflns_limit_k_min -26
_diffrn_reflns_limit_l_max 13
_diffrn_reflns_limit_l_min -13
_diffrn_reflns_number 14090
_diffrn_reflns_point_group_measured_fraction_full 0.996
_diffrn_reflns_point_group_measured_fraction_max 0.995
_diffrn_reflns_theta_full 25.242
_diffrn_reflns_theta_max 28.354
_diffrn_reflns_theta_min 2.049
_exptl_absorpt_coefficient_mu 0.093
_exptl_absorpt_correction_T_max 0.7457
_exptl_absorpt_correction_T_min 0.6211
_exptl_absorpt_correction_type multi-scan
_exptl_absorpt_process_details 'SADABS, Bruker (2003)'
_exptl_crystal_colour colourless
_exptl_crystal_density_diffrn 1.113
_exptl_crystal_density_meas ?
_exptl_crystal_description block
_exptl_crystal_F_000 596
_exptl_crystal_size_max 0.350
_exptl_crystal_size_mid 0.260
_exptl_crystal_size_min 0.230
_refine_diff_density_max 0.357
_refine_diff_density_min -0.170
_refine_diff_density_rms 0.039
_refine_ls_extinction_method none
_refine_ls_goodness_of_fit_ref 1.049
_refine_ls_hydrogen_treatment constr
_refine_ls_matrix_type full
_refine_ls_number_parameters 185
_refine_ls_number_reflns 4169
_refine_ls_number_restraints 0
_refine_ls_restrained_S_all 1.049
_refine_ls_R_factor_all 0.0457
_refine_ls_R_factor_gt 0.0398
_refine_ls_shift/su_max 0.000
_refine_ls_shift/su_mean 0.000
_refine_ls_structure_factor_coef Fsqd
_refine_ls_weighting_details 'w=1/[\s^2^(Fo^2^)+(0.0634P)^2^+0.3312P] where P=(Fo^2^+2Fc^2^)/3'
_refine_ls_weighting_scheme calc
_refine_ls_wR_factor_gt 0.1105
_refine_ls_wR_factor_ref 0.1164
_reflns_Friedel_coverage 0.000
_reflns_number_gt 3626
_reflns_number_total 4169
_reflns_threshold_expression 'I > 2\s(I)'
_cod_data_source_file om5b00793_si_002.cif
_cod_data_source_block gn052
_cod_depositor_comments
;
The following automatic conversions were performed:

'_exptl_crystal_density_meas' value 'n/a' was changed to '?' - the
value is perceived as not measured.

Automatic conversion script
Id: cif_fix_values 3271 2015-04-21 07:52:19Z andrius 

 Adding full bibliography for 4086334--4086337.cif.
;
_cod_database_code 4086337
_shelx_shelxl_version_number 2014/7
_shelx_space_group_comment
; 
The symmetry employed for this shelxl refinement is uniquely defined 
by the following loop, which should always be used as a source of 
symmetry information in preference to the above space-group names. 
They are only intended as comments. 
;
_shelx_estimated_absorpt_t_min 0.968
_shelx_estimated_absorpt_t_max 0.979

loop_
_space_group_symop_operation_xyz
'x, y, z'
'-x, y+1/2, -z'
'-x, -y, -z'
'x, -y-1/2, z'

loop_
_atom_site_label
_atom_site_type_symbol
_atom_site_fract_x
_atom_site_fract_y
_atom_site_fract_z
_atom_site_U_iso_or_equiv
_atom_site_adp_type
_atom_site_occupancy
_atom_site_site_symmetry_order
_atom_site_calc_flag
_atom_site_refinement_flags_posn
_atom_site_refinement_flags_adp
_atom_site_refinement_flags_occupancy
Al1 Al 0.00634(5) 0.2500 0.78102(4) 0.02512(12) Uani 1 2 d S T P
F1 F 0.20306(12) 0.2500 0.89968(11) 0.0438(3) Uani 1 2 d S T P
N1 N -0.02047(9) 0.32057(4) 0.64645(9) 0.02430(18) Uani 1 1 d . . .
C1 C 0.02934(14) 0.37308(6) 0.44723(12) 0.0344(2) Uani 1 1 d . . .
H1A H -0.0701 0.4004 0.4218 0.052 Uiso 1 1 calc R U .
H1B H 0.0381 0.3581 0.3582 0.052 Uiso 1 1 calc R U .
H1C H 0.1262 0.4000 0.5053 0.052 Uiso 1 1 calc R U .
C2 C 0.01991(11) 0.31282(5) 0.53363(10) 0.0259(2) Uani 1 1 d . . .
C3 C 0.05104(17) 0.2500 0.48877(15) 0.0283(3) Uani 1 2 d S T P
H3A H 0.0987 0.2500 0.4201 0.034 Uiso 1 2 calc R U P
C4 C -0.06934(12) 0.38624(5) 0.67541(11) 0.0263(2) Uani 1 1 d . . .
C5 C -0.23863(13) 0.40105(6) 0.62105(11) 0.0304(2) Uani 1 1 d . . .
C6 C -0.28419(15) 0.46361(6) 0.65518(14) 0.0387(3) Uani 1 1 d . . .
H6A H -0.3975 0.4751 0.6187 0.046 Uiso 1 1 calc R U .
C7 C -0.16821(17) 0.50900(6) 0.74073(14) 0.0419(3) Uani 1 1 d . . .
H7A H -0.2021 0.5513 0.7628 0.050 Uiso 1 1 calc R U .
C8 C -0.00272(15) 0.49333(6) 0.79461(13) 0.0382(3) Uani 1 1 d . . .
H8A H 0.0761 0.5249 0.8544 0.046 Uiso 1 1 calc R U .
C9 C 0.05021(13) 0.43189(5) 0.76238(11) 0.0301(2) Uani 1 1 d . . .
C10 C 0.23323(13) 0.41641(6) 0.82357(12) 0.0346(2) Uani 1 1 d . . .
H10A H 0.2481 0.3731 0.7799 0.041 Uiso 1 1 calc R U .
C11 C 0.32827(17) 0.47137(8) 0.78379(17) 0.0503(3) Uani 1 1 d . . .
H11A H 0.4456 0.4600 0.8247 0.076 Uiso 1 1 calc R U .
H11B H 0.2869 0.4747 0.6778 0.076 Uiso 1 1 calc R U .
H11C H 0.3131 0.5146 0.8234 0.076 Uiso 1 1 calc R U .
C12 C 0.30347(16) 0.40741(8) 0.98829(14) 0.0477(3) Uani 1 1 d . . .
H12A H 0.4214 0.3975 1.0252 0.072 Uiso 1 1 calc R U .
H12B H 0.2871 0.4489 1.0333 0.072 Uiso 1 1 calc R U .
H12C H 0.2470 0.3701 1.0121 0.072 Uiso 1 1 calc R U .
C13 C -0.36801(13) 0.35114(6) 0.52915(13) 0.0366(3) Uani 1 1 d . . .
H13A H -0.3179 0.3053 0.5515 0.044 Uiso 1 1 calc R U .
C14 C -0.51986(16) 0.35089(9) 0.56312(17) 0.0545(4) Uani 1 1 d . . .
H14A H -0.5994 0.3179 0.5010 0.082 Uiso 1 1 calc R U .
H14B H -0.4876 0.3389 0.6653 0.082 Uiso 1 1 calc R U .
H14C H -0.5701 0.3957 0.5448 0.082 Uiso 1 1 calc R U .
C15 C -0.42055(18) 0.36365(9) 0.36700(15) 0.0537(4) Uani 1 1 d . . .
H15A H -0.5040 0.3305 0.3112 0.081 Uiso 1 1 calc R U .
H15B H -0.4665 0.4090 0.3425 0.081 Uiso 1 1 calc R U .
H15C H -0.3248 0.3594 0.3433 0.081 Uiso 1 1 calc R U .
C16 C -0.1511(2) 0.2500 0.87274(16) 0.0330(3) Uani 1 2 d S T P
H16A H -0.2633 0.2500 0.7913 0.040 Uiso 1 2 calc R U P
C17 C -0.14353(18) 0.31270(7) 0.96493(14) 0.0442(3) Uani 1 1 d . . .
H17A H -0.0362 0.3138 1.0501 0.053 Uiso 1 1 calc R U .
H17B H -0.1516 0.3536 0.9064 0.053 Uiso 1 1 calc R U .
C18 C -0.2823(2) 0.31317(8) 1.01730(15) 0.0528(4) Uani 1 1 d . . .
H18A H -0.2696 0.3530 1.0800 0.063 Uiso 1 1 calc R U .
H18B H -0.3893 0.3171 0.9323 0.063 Uiso 1 1 calc R U .
C19 C -0.2826(3) 0.2500 1.1017(2) 0.0515(5) Uani 1 2 d S T P
H19A H -0.1843 0.2500 1.1953 0.062 Uiso 1 2 calc R U P
H19B H -0.3814 0.2500 1.1233 0.062 Uiso 1 2 calc R U P

loop_
_atom_site_aniso_label
_atom_site_aniso_U_11
_atom_site_aniso_U_22
_atom_site_aniso_U_33
_atom_site_aniso_U_23
_atom_site_aniso_U_13
_atom_site_aniso_U_12
Al1 0.0281(2) 0.0232(2) 0.0227(2) 0.000 0.00912(16) 0.000
F1 0.0368(5) 0.0418(6) 0.0362(5) 0.000 -0.0018(4) 0.000
N1 0.0227(4) 0.0237(4) 0.0258(4) 0.0000(3) 0.0093(3) -0.0003(3)
C1 0.0385(6) 0.0329(6) 0.0349(5) 0.0065(4) 0.0181(5) -0.0003(4)
C2 0.0211(4) 0.0295(5) 0.0257(4) 0.0024(4) 0.0080(3) -0.0011(4)
C3 0.0278(6) 0.0333(8) 0.0263(6) 0.000 0.0135(5) 0.000
C4 0.0294(5) 0.0231(5) 0.0282(5) 0.0034(4) 0.0136(4) 0.0019(4)
C5 0.0307(5) 0.0278(5) 0.0338(5) 0.0070(4) 0.0145(4) 0.0047(4)
C6 0.0395(6) 0.0340(6) 0.0475(6) 0.0095(5) 0.0227(5) 0.0119(5)
C7 0.0568(7) 0.0270(6) 0.0510(7) 0.0025(5) 0.0313(6) 0.0096(5)
C8 0.0482(7) 0.0281(6) 0.0425(6) -0.0042(5) 0.0229(5) -0.0032(5)
C9 0.0343(5) 0.0261(5) 0.0323(5) 0.0006(4) 0.0162(4) -0.0020(4)
C10 0.0306(5) 0.0335(6) 0.0386(6) -0.0085(4) 0.0132(4) -0.0069(4)
C11 0.0470(7) 0.0465(8) 0.0648(8) -0.0121(7) 0.0303(6) -0.0174(6)
C12 0.0408(6) 0.0549(8) 0.0394(6) -0.0078(6) 0.0084(5) -0.0049(6)
C13 0.0256(5) 0.0325(6) 0.0464(6) 0.0059(5) 0.0094(4) 0.0040(4)
C14 0.0331(6) 0.0663(10) 0.0637(9) 0.0078(7) 0.0195(6) -0.0039(6)
C15 0.0458(7) 0.0659(10) 0.0446(7) -0.0070(7) 0.0137(6) -0.0082(7)
C16 0.0396(8) 0.0333(8) 0.0293(7) 0.000 0.0173(6) 0.000
C17 0.0642(8) 0.0371(7) 0.0414(6) -0.0023(5) 0.0319(6) 0.0011(6)
C18 0.0669(9) 0.0580(9) 0.0447(7) 0.0004(6) 0.0343(7) 0.0153(7)
C19 0.0551(11) 0.0722(14) 0.0368(9) 0.000 0.0285(8) 0.000

loop_
_atom_type_symbol
_atom_type_description
_atom_type_scat_dispersion_real
_atom_type_scat_dispersion_imag
_atom_type_scat_source
C C 0.0033 0.0016 'International Tables Vol C Tables 4.2.6.8 and 6.1.1.4'
H H 0.0000 0.0000 'International Tables Vol C Tables 4.2.6.8 and 6.1.1.4'
N N 0.0061 0.0033 'International Tables Vol C Tables 4.2.6.8 and 6.1.1.4'
Al Al 0.0645 0.0514 'International Tables Vol C Tables 4.2.6.8 and 6.1.1.4'
F F 0.0171 0.0103 'International Tables Vol C Tables 4.2.6.8 and 6.1.1.4'

loop_
_geom_angle_atom_site_label_1
_geom_angle_atom_site_label_2
_geom_angle_atom_site_label_3
_geom_angle
_geom_angle_site_symmetry_1
_geom_angle_site_symmetry_3
F1 Al1 N1 107.46(4) . 4_565
F1 Al1 N1 107.46(4) . .
N1 Al1 N1 95.28(5) 4_565 .
F1 Al1 C16 113.80(6) . .
N1 Al1 C16 115.53(4) 4_565 .
N1 Al1 C16 115.53(4) . .
C2 N1 C4 119.07(8) . .
C2 N1 Al1 121.72(7) . .
C4 N1 Al1 118.88(6) . .
N1 C2 C3 122.61(10) . .
N1 C2 C1 120.07(10) . .
C3 C2 C1 117.31(9) . .
C2 C3 C2 127.13(13) 4_565 .
C9 C4 C5 121.76(10) . .
C9 C4 N1 119.85(9) . .
C5 C4 N1 118.30(9) . .
C6 C5 C4 117.65(10) . .
C6 C5 C13 120.63(10) . .
C4 C5 C13 121.72(10) . .
C7 C6 C5 121.30(11) . .
C6 C7 C8 120.29(11) . .
C7 C8 C9 120.93(11) . .
C8 C9 C4 118.05(10) . .
C8 C9 C10 119.46(10) . .
C4 C9 C10 122.48(10) . .
C9 C10 C12 110.96(9) . .
C9 C10 C11 111.44(11) . .
C12 C10 C11 110.18(10) . .
C5 C13 C15 111.78(10) . .
C5 C13 C14 112.74(11) . .
C15 C13 C14 109.36(11) . .
C17 C16 C17 108.04(13) 4_565 .
C17 C16 Al1 114.84(8) 4_565 .
C17 C16 Al1 114.84(8) . .
C18 C17 C16 111.84(12) . .
C19 C18 C17 112.12(12) . .
C18 C19 C18 111.62(15) 4_565 .

loop_
_geom_bond_atom_site_label_1
_geom_bond_atom_site_label_2
_geom_bond_distance
_geom_bond_site_symmetry_2
Al1 F1 1.6687(10) .
Al1 N1 1.8984(9) 4_565
Al1 N1 1.8984(9) .
Al1 C16 1.9739(16) .
N1 C2 1.3369(13) .
N1 C4 1.4438(13) .
C1 C2 1.5044(14) .
C2 C3 1.3946(12) .
C3 C2 1.3946(12) 4_565
C4 C9 1.4004(15) .
C4 C5 1.4089(14) .
C5 C6 1.3946(16) .
C5 C13 1.5153(16) .
C6 C7 1.3768(19) .
C7 C8 1.3820(18) .
C8 C9 1.3953(16) .
C9 C10 1.5199(15) .
C10 C12 1.5278(17) .
C10 C11 1.5337(17) .
C13 C15 1.5267(19) .
C13 C14 1.5269(17) .
C16 C17 1.5403(15) 4_565
C16 C17 1.5403(15) .
C17 C18 1.5321(19) .
C18 C19 1.5181(18) .
C19 C18 1.5180(18) 4_565

loop_
_geom_torsion_atom_site_label_1
_geom_torsion_atom_site_label_2
_geom_torsion_atom_site_label_3
_geom_torsion_atom_site_label_4
_geom_torsion
_geom_torsion_site_symmetry_1
_geom_torsion_site_symmetry_4
F1 Al1 N1 C2 81.67(8) . .
N1 Al1 N1 C2 -28.50(9) 4_565 .
C16 Al1 N1 C2 -150.09(8) . .
F1 Al1 N1 C4 -91.73(8) . .
N1 Al1 N1 C4 158.09(5) 4_565 .
C16 Al1 N1 C4 36.51(9) . .
C4 N1 C2 C3 -172.85(10) . .
Al1 N1 C2 C3 13.75(14) . .
C4 N1 C2 C1 5.67(13) . .
Al1 N1 C2 C1 -167.73(7) . .
N1 C2 C3 C2 11.5(2) . 4_565
C1 C2 C3 C2 -167.05(10) . 4_565
C2 N1 C4 C9 -87.36(11) . .
Al1 N1 C4 C9 86.22(10) . .
C2 N1 C4 C5 96.13(11) . .
Al1 N1 C4 C5 -90.29(10) . .
C9 C4 C5 C6 0.85(15) . .
N1 C4 C5 C6 177.29(9) . .
C9 C4 C5 C13 -178.90(10) . .
N1 C4 C5 C13 -2.46(14) . .
C4 C5 C6 C7 -0.94(16) . .
C13 C5 C6 C7 178.81(11) . .
C5 C6 C7 C8 0.18(18) . .
C6 C7 C8 C9 0.72(18) . .
C7 C8 C9 C4 -0.80(16) . .
C7 C8 C9 C10 179.99(11) . .
C5 C4 C9 C8 0.00(15) . .
N1 C4 C9 C8 -176.39(9) . .
C5 C4 C9 C10 179.19(10) . .
N1 C4 C9 C10 2.80(15) . .
C8 C9 C10 C12 68.30(14) . .
C4 C9 C10 C12 -110.87(12) . .
C8 C9 C10 C11 -54.88(14) . .
C4 C9 C10 C11 125.95(11) . .
C6 C5 C13 C15 85.58(14) . .
C4 C5 C13 C15 -94.67(13) . .
C6 C5 C13 C14 -38.10(15) . .
C4 C5 C13 C14 141.65(11) . .
C17 C16 C17 C18 -57.25(18) 4_565 .
Al1 C16 C17 C18 173.13(10) . .
C16 C17 C18 C19 56.06(17) . .
C17 C18 C19 C18 -52.4(2) . 4_565
